data_7713561
loop_
_publ_author_name
'Xu, Hanhua'
'Lv, Ze-Jie'
'Wei, Junnian'
'Xi, Zhenfeng'

_publ_section_title
;
 N-Aryloxide-Amidinate Group 4 Metal Complexes
;
_journal_name_full 'Dalton Transactions'
_journal_paper_doi 10.1039/D3DT01767B
_journal_year 2023
_chemical_formula_moiety '2(C24 H31 Cl N2 O2 Ti), 0.5(C6 H6), 0.5(C4 H10 O), 0.5(C4 H8 O)'
_chemical_formula_sum 'C55 H74 Cl2 N4 O5 Ti2'
_chemical_formula_weight 1037.88
_space_group_crystal_system orthorhombic
_space_group_IT_number 54
_space_group_name_Hall '-P 2a 2ac'
_space_group_name_H-M_alt 'P c c a'
_atom_sites_solution_hydrogens geom
_atom_sites_solution_primary iterative
_audit_creation_date 2022-06-25
_audit_creation_method
;
Olex2 1.3
(compiled 2020.11.12 svn.r5f609507 for OlexSys, GUI svn.r6408)
;
_audit_update_record
;
2022-11-25 deposited with the CCDC.	2023-07-25 downloaded from the CCDC.
;
_cell_angle_alpha 90
_cell_angle_beta 90
_cell_angle_gamma 90
_cell_formula_units_Z 8
_cell_length_a 27.7408(8)
_cell_length_b 16.6115(4)
_cell_length_c 24.3585(7)
_cell_measurement_reflns_used 16116
_cell_measurement_temperature 180.00(10)
_cell_measurement_theta_max 29.4420
_cell_measurement_theta_min 2.2270
_cell_volume 11224.8(5)
_computing_cell_refinement 'CrysAlisPro 1.171.39.33c (Rigaku OD, 2017)'
_computing_data_collection 'CrysAlisPro 1.171.39.33c (Rigaku OD, 2017)'
_computing_data_reduction 'CrysAlisPro 1.171.39.33c (Rigaku OD, 2017)'
_computing_molecular_graphics 'Olex2 1.3 (Dolomanov et al., 2009)'
_computing_publication_material 'Olex2 1.3 (Dolomanov et al., 2009)'
_computing_structure_refinement 'SHELXL 2018/3 (Sheldrick, 2015)'
_computing_structure_solution 'olex2.solve 1.3 (Bourhis et al., 2015)'
_diffrn_ambient_environment N~2~
_diffrn_ambient_temperature 180.00(10)
_diffrn_detector 'CCD plate'
_diffrn_measured_fraction_theta_full 0.998
_diffrn_measured_fraction_theta_max 0.996
_diffrn_measurement_details
;
List of Runs (angles in degrees, time in seconds):

  # Type    Start    End  Width  t~exp~   \w     \q     \k     \f   Frames
#--------------------------------------------------------------------------
  1  \w    -28.00   2.00   0.50    3.65    --  -15.70  57.00  30.00   60
  2  \w      7.00  57.00   0.50    3.65    --  -15.70  57.00 120.00  100
  3  \w     31.00  74.00   0.50    3.65    --  -15.70  57.00  30.00   86
  4  \w    -15.00  85.00   0.50    3.65    --   15.80  82.00 -30.00  200
;
_diffrn_measurement_device 'four-circle diffractometer'
_diffrn_measurement_device_type 'XtaLAB AFC12 (RINC): Kappa single'
_diffrn_measurement_method '\w scans'
_diffrn_orient_matrix_type 'CrysAlisPro convention (1999,Acta A55,543-557)'
_diffrn_orient_matrix_UB_11 -0.0052274000
_diffrn_orient_matrix_UB_12 0.0257465000
_diffrn_orient_matrix_UB_13 -0.0224648000
_diffrn_orient_matrix_UB_21 0.0057695000
_diffrn_orient_matrix_UB_22 -0.0314971000
_diffrn_orient_matrix_UB_23 -0.0185454000
_diffrn_orient_matrix_UB_31 -0.0243372000
_diffrn_orient_matrix_UB_32 -0.0129945000
_diffrn_orient_matrix_UB_33 0.0004677000
_diffrn_radiation_monochromator mirror
_diffrn_radiation_probe x-ray
_diffrn_radiation_type 'Mo K\a'
_diffrn_radiation_wavelength 0.71073
_diffrn_reflns_av_R_equivalents 0.0289
_diffrn_reflns_av_unetI/netI 0.0304
_diffrn_reflns_Laue_measured_fraction_full 0.998
_diffrn_reflns_Laue_measured_fraction_max 0.996
_diffrn_reflns_limit_h_max 36
_diffrn_reflns_limit_h_min -33
_diffrn_reflns_limit_k_max 16
_diffrn_reflns_limit_k_min -21
_diffrn_reflns_limit_l_max 28
_diffrn_reflns_limit_l_min -31
_diffrn_reflns_number 49340
_diffrn_reflns_point_group_measured_fraction_full 0.998
_diffrn_reflns_point_group_measured_fraction_max 0.996
_diffrn_reflns_theta_full 26.000
_diffrn_reflns_theta_max 27.485
_diffrn_reflns_theta_min 2.088
_diffrn_source 'Rotating-anode X-ray tube'
_diffrn_source_type 'Rigaku (Mo) X-ray Source'
_exptl_absorpt_coefficient_mu 0.427
_exptl_absorpt_correction_T_max 1.00000
_exptl_absorpt_correction_T_min 0.72007
_exptl_absorpt_correction_type multi-scan
_exptl_absorpt_process_details
;
CrysAlisPro 1.171.39.33c (Rigaku Oxford Diffraction, 2017)
Empirical absorption correction using spherical harmonics,
 implemented in SCALE3 ABSPACK scaling algorithm.
;
_exptl_crystal_colour 'clear light red'
_exptl_crystal_colour_lustre clear
_exptl_crystal_colour_modifier light
_exptl_crystal_colour_primary red
_exptl_crystal_density_diffrn 1.228
_exptl_crystal_description block
_exptl_crystal_F_000 4400
_exptl_crystal_size_max 0.2
_exptl_crystal_size_mid 0.1
_exptl_crystal_size_min 0.1
_refine_diff_density_max 0.877
_refine_diff_density_min -0.691
_refine_diff_density_rms 0.070
_refine_ls_extinction_method none
_refine_ls_goodness_of_fit_ref 1.030
_refine_ls_hydrogen_treatment constr
_refine_ls_matrix_type full
_refine_ls_number_parameters 689
_refine_ls_number_reflns 12844
_refine_ls_number_restraints 275
_refine_ls_restrained_S_all 1.066
_refine_ls_R_factor_all 0.0657
_refine_ls_R_factor_gt 0.0520
_refine_ls_shift/su_max 0.001
_refine_ls_shift/su_mean 0.000
_refine_ls_structure_factor_coef Fsqd
_refine_ls_weighting_details 'w=1/[\s^2^(Fo^2^)+(0.0795P)^2^+11.7322P] where P=(Fo^2^+2Fc^2^)/3'
_refine_ls_weighting_scheme calc
_refine_ls_wR_factor_gt 0.1479
_refine_ls_wR_factor_ref 0.1560
_reflns_Friedel_coverage 0.000
_reflns_number_gt 10330
_reflns_number_total 12844
_reflns_threshold_expression 'I > 2\s(I)'
_cod_data_source_file d3dt01767b2.cif
_cod_data_source_block exp_9319
_cod_database_code 7713561
_shelx_shelxl_version_number 2018/3
_chemical_oxdiff_formula 'C H O N Ti Cl'
_shelx_space_group_comment
;
The symmetry employed for this shelxl refinement is uniquely defined
by the following loop, which should always be used as a source of
symmetry information in preference to the above space-group names.
They are only intended as comments.
;
_shelx_estimated_absorpt_t_max 0.959
_shelx_estimated_absorpt_t_min 0.919
_reflns_odcompleteness_completeness 99.48
_reflns_odcompleteness_iscentric 1
_reflns_odcompleteness_theta 27.42
_olex2_refinement_description
;
1. Fixed Uiso
 At 1.2 times of:
  All C(H) groups, All C(H,H) groups
 At 1.5 times of:
  All C(H,H,H) groups
2. Restrained distances
 C62-C56 = C56-O23 = O23-C12 = C42-C12
 1.54 with sigma of 0.01
 O57-C63 = O57-C51 = C51-C23 = C66-C23 = C66-C63
 1.54 with sigma of 0.01
 O23-C42
 2.5 with sigma of 0.01
 C62-O23
 2.5 with sigma of 0.01
 C56-C12
 2.5 with sigma of 0.01
 C23-C63
 2.5 with sigma of 0.01
 C63-C51
 2.5 with sigma of 0.01
 C66-O57
 2.5 with sigma of 0.01
 O57-C23
 2.5 with sigma of 0.01
 C51-C66
 2.5 with sigma of 0.01
3. Uiso/Uaniso restraints and constraints
C1 \\sim C40 \\sim C28 \\sim C14 \\sim C2 \\sim C3: within 3A with sigma of
0.01 and sigma for terminal atoms of 0.02 within 3A
C62 \\sim C56 \\sim O23 \\sim C12 \\sim C42: within 3A with sigma of 0.01 and
sigma for terminal atoms of 0.02 within 3A
C23 \\sim C66 \\sim C63 \\sim O57 \\sim C51: within 3A with sigma of 0.01 and
sigma for terminal atoms of 0.02 within 3A
Uanis(C14) \\sim Ueq, Uanis(C28) \\sim Ueq, Uanis(C40) \\sim Ueq, Uanis(C1)
\\sim Ueq, Uanis(C3) \\sim Ueq, Uanis(C2) \\sim Ueq: with sigma of 0.01 and
sigma for terminal atoms of 0.02
Uanis(O57) \\sim Ueq, Uanis(C51) \\sim Ueq, Uanis(C23) \\sim Ueq, Uanis(C66)
\\sim Ueq, Uanis(C63) \\sim Ueq: with sigma of 0.01 and sigma for terminal
atoms of 0.02
Uanis(C23) \\sim Ueq, Uanis(C51) \\sim Ueq, Uanis(C66) \\sim Ueq, Uanis(C63)
\\sim Ueq, Uanis(O57) \\sim Ueq: with sigma of 0.01 and sigma for terminal
atoms of 0.02
4. Others
 Fixed Sof: C3(0.5) H3(0.5) C1(0.5) H1(0.5) C40(0.5) H40(0.5) C28(0.5)
 H28(0.5) C14(0.5) H14(0.5) C2(0.5) H2(0.5) C12(0.5) H12A(0.5) H12B(0.5)
 C56(0.5) H56A(0.5) H56B(0.5) C42(0.5) H42A(0.5) H42B(0.5) H42C(0.5) C62(0.5)
 H62A(0.5) H62B(0.5) H62C(0.5) O23(0.5) C63(0.5) H63A(0.5) H63B(0.5) C23(0.5)
 H23A(0.5) H23B(0.5) O57(0.5) C66(0.5) H66A(0.5) H66B(0.5) C51(0.5) H51A(0.5)
 H51B(0.5)
5.a Secondary CH2 refined with riding coordinates:
 C11(H11A,H11B), C15(H15A,H15B), C39(H39A,H39B), C43(H43A,H43B), C12(H12A,
 H12B), C56(H56A,H56B), C63(H63A,H63B), C23(H23A,H23B), C66(H66A,H66B),
 C51(H51A,H51B)
5.b Aromatic/amide H refined with riding coordinates:
 C10(H10), C9(H9), C36(H36), C34(H34), C50(H50), C8(H8), C35(H35), C49(H49),
 C48(H48), C22(H22), C21(H21), C20(H20), C3(H3), C1(H1), C40(H40), C28(H28),
 C14(H14), C2(H2)
5.c Fitted hexagon refined as free rotating group:
 C3(C1,C40,C28,C14,C2)
5.d Idealised Me refined as rotating group:
 C16(H16A,H16B,H16C), C58(H58A,H58B,H58C), C59(H59A,H59B,H59C), C30(H30A,H30B,
 H30C), C60(H60A,H60B,H60C), C31(H31A,H31B,H31C), C25(H25A,H25B,H25C), C26(H26A,
 H26B,H26C), C27(H27A,H27B,H27C), C32(H32A,H32B,H32C), C53(H53A,H53B,H53C),
 C54(H54A,H54B,H54C), C55(H55A,H55B,H55C), C42(H42A,H42B,H42C), C62(H62A,H62B,
 H62C), C4(H4A,H4B,H4C)
;
_olex2_submission_special_instructions 'No special instructions were received'
_oxdiff_exptl_absorpt_empirical_details
;
Empirical correction (ABSPACK) includes:
- Absorption correction using spherical harmonics
- Frame scaling
;
_oxdiff_exptl_absorpt_empirical_full_max 1.232
_oxdiff_exptl_absorpt_empirical_full_min 0.811

loop_
_space_group_symop_operation_xyz
'x, y, z'
'-x+1/2, -y, z'
'-x, y, -z+1/2'
'x+1/2, -y, -z+1/2'
'-x, -y, -z'
'x-1/2, y, -z'
'x, -y, z-1/2'
'-x-1/2, y, z-1/2'

loop_
_atom_site_label
_atom_site_type_symbol
_atom_site_fract_x
_atom_site_fract_y
_atom_site_fract_z
_atom_site_U_iso_or_equiv
_atom_site_adp_type
_atom_site_occupancy
_atom_site_site_symmetry_order
_atom_site_calc_flag
_atom_site_refinement_flags_posn
_atom_site_refinement_flags_adp
_atom_site_refinement_flags_occupancy
_atom_site_disorder_assembly
_atom_site_disorder_group
Ti1 Ti 0.29156(2) 0.07488(2) 0.18223(2) 0.02202(10) Uani 1 1 d . . . . .
Ti2 Ti 0.21521(2) 0.58391(2) 0.49103(2) 0.02451(11) Uani 1 1 d . . . . .
Cl3 Cl 0.27409(2) 0.20894(3) 0.19992(3) 0.03436(15) Uani 1 1 d . . . . .
Cl4 Cl 0.24004(3) 0.71413(3) 0.47283(3) 0.03927(17) Uani 1 1 d . . . . .
O28 O 0.34890(6) 0.09359(10) 0.14784(6) 0.0277(3) Uani 1 1 d . . . . .
O1 O 0.18775(6) -0.04535(9) 0.25017(6) 0.0264(3) Uani 1 1 d . . . . .
O56 O 0.19471(6) 0.55767(9) 0.42257(6) 0.0289(4) Uani 1 1 d . . . . .
O51 O 0.34129(6) 0.39225(10) 0.52527(7) 0.0322(4) Uani 1 1 d . . . . .
N12 N 0.26460(7) 0.08101(11) 0.10298(7) 0.0228(4) Uani 1 1 d . . . . .
N42 N 0.25809(7) 0.41591(11) 0.57035(7) 0.0251(4) Uani 1 1 d . . . . .
N14 N 0.21301(7) 0.05867(11) 0.17020(7) 0.0227(4) Uani 1 1 d . . . . .
N40 N 0.20859(7) 0.44996(11) 0.50338(7) 0.0243(4) Uani 1 1 d . . . . .
C6 C 0.36441(8) 0.13373(13) 0.10256(9) 0.0252(5) Uani 1 1 d . . . . .
C5 C 0.33527(8) 0.13856(13) 0.05547(9) 0.0242(4) Uani 1 1 d . . . . .
C38 C 0.17484(9) 0.50065(13) 0.38958(9) 0.0258(5) Uani 1 1 d . . . . .
C13 C 0.21971(8) 0.08623(12) 0.11669(9) 0.0234(4) Uani 1 1 d . . . . .
C33 C 0.16169(9) 0.42841(14) 0.41484(9) 0.0279(5) Uani 1 1 d . . . . .
C37 C 0.16686(9) 0.51476(13) 0.33326(9) 0.0281(5) Uani 1 1 d . . . . .
C45 C 0.32820(9) 0.36184(14) 0.62088(10) 0.0279(5) Uani 1 1 d . . . . .
C18 C 0.17847(9) 0.01666(13) 0.28506(9) 0.0281(5) Uani 1 1 d . . . . .
C11 C 0.28614(9) 0.10014(15) 0.05037(9) 0.0290(5) Uani 1 1 d . . . . .
H11A H 0.264951 0.136446 0.030623 0.035 Uiso 1 1 calc R U . . .
H11B H 0.289011 0.051122 0.028976 0.035 Uiso 1 1 calc R U . . .
C10 C 0.35261(9) 0.17932(15) 0.00969(10) 0.0308(5) Uani 1 1 d . . . . .
H10 H 0.333554 0.183285 -0.021596 0.037 Uiso 1 1 calc R U . . .
C46 C 0.35796(9) 0.36445(14) 0.57420(10) 0.0288(5) Uani 1 1 d . . . . .
C15 C 0.17291(9) 0.09993(14) 0.19949(9) 0.0289(5) Uani 1 1 d . . . . .
H15A H 0.142558 0.077591 0.186876 0.035 Uiso 1 1 calc R U . . .
H15B H 0.173292 0.156539 0.189735 0.035 Uiso 1 1 calc R U . . .
C17 C 0.17516(10) 0.09268(14) 0.26113(10) 0.0312(5) Uani 1 1 d . . . . .
C39 C 0.16431(9) 0.41788(14) 0.47616(9) 0.0284(5) Uani 1 1 d . . . . .
H39A H 0.136485 0.444040 0.492386 0.034 Uiso 1 1 calc R U . . .
H39B H 0.161908 0.360875 0.484336 0.034 Uiso 1 1 calc R U . . .
C9 C 0.39772(10) 0.21385(18) 0.01023(11) 0.0417(6) Uani 1 1 d . . . . .
H9 H 0.409284 0.239973 -0.020865 0.050 Uiso 1 1 calc R U . . .
C57 C 0.17816(10) 0.59657(14) 0.30634(9) 0.0325(5) Uani 1 1 d . . . . .
C36 C 0.14579(10) 0.45222(15) 0.30396(10) 0.0353(6) Uani 1 1 d . . . . .
H36 H 0.139615 0.459441 0.266755 0.042 Uiso 1 1 calc R U . . .
C34 C 0.14119(10) 0.36774(14) 0.38340(10) 0.0339(5) Uani 1 1 d . . . . .
H34 H 0.132573 0.319210 0.399710 0.041 Uiso 1 1 calc R U . . .
C7 C 0.41029(9) 0.17065(15) 0.10465(10) 0.0316(5) Uani 1 1 d . . . . .
C19 C 0.17177(10) 0.00405(15) 0.34178(10) 0.0349(6) Uani 1 1 d . . . . .
C43 C 0.27658(9) 0.38955(18) 0.62293(10) 0.0357(6) Uani 1 1 d . . . . .
H43A H 0.256684 0.345725 0.636320 0.043 Uiso 1 1 calc R U . . .
H43B H 0.273978 0.433573 0.648920 0.043 Uiso 1 1 calc R U . . .
C50 C 0.34655(10) 0.33097(17) 0.66968(11) 0.0367(6) Uani 1 1 d . . . . .
H50 H 0.327219 0.329361 0.700855 0.044 Uiso 1 1 calc R U . . .
C8 C 0.42600(10) 0.20967(18) 0.05729(11) 0.0418(6) Uani 1 1 d . . . . .
H8 H 0.456297 0.233632 0.057134 0.050 Uiso 1 1 calc R U . . .
C24 C 0.16871(12) -0.07991(15) 0.36765(10) 0.0407(7) Uani 1 1 d . . . . .
C35 C 0.13361(11) 0.37928(15) 0.32818(11) 0.0388(6) Uani 1 1 d . . . . .
H35 H 0.120332 0.338268 0.307050 0.047 Uiso 1 1 calc R U . . .
C16 C 0.17957(10) 0.12011(19) 0.08284(10) 0.0407(6) Uani 1 1 d . . . . .
H16A H 0.170575 0.171923 0.096968 0.061 Uiso 1 1 calc R U . . .
H16B H 0.152328 0.084539 0.084362 0.061 Uiso 1 1 calc R U . . .
H16C H 0.190042 0.125602 0.045464 0.061 Uiso 1 1 calc R U . . .
C47 C 0.40630(10) 0.33767(17) 0.57603(11) 0.0382(6) Uani 1 1 d . . . . .
C58 C 0.16941(13) 0.59327(17) 0.24430(11) 0.0471(8) Uani 1 1 d . . . . .
H58A H 0.189980 0.553221 0.228213 0.071 Uiso 1 1 calc R U . . .
H58B H 0.176438 0.644843 0.228420 0.071 Uiso 1 1 calc R U . . .
H58C H 0.136331 0.579666 0.237366 0.071 Uiso 1 1 calc R U . . .
C29 C 0.44104(10) 0.17132(19) 0.15746(11) 0.0420(6) Uani 1 1 d . . . . .
C49 C 0.39327(11) 0.3027(2) 0.67208(13) 0.0501(8) Uani 1 1 d . . . . .
H49 H 0.405190 0.281316 0.704632 0.060 Uiso 1 1 calc R U . . .
C48 C 0.42247(11) 0.3063(2) 0.62590(13) 0.0523(8) Uani 1 1 d . . . . .
H48 H 0.453914 0.287220 0.628265 0.063 Uiso 1 1 calc R U . . .
C22 C 0.16898(13) 0.15989(16) 0.29428(11) 0.0476(8) Uani 1 1 d . . . . .
H22 H 0.167884 0.211110 0.278913 0.057 Uiso 1 1 calc R U . . .
C59 C 0.14419(13) 0.65996(17) 0.33038(12) 0.0475(7) Uani 1 1 d . . . . .
H59A H 0.111384 0.644269 0.323821 0.071 Uiso 1 1 calc R U . . .
H59B H 0.150250 0.710992 0.313224 0.071 Uiso 1 1 calc R U . . .
H59C H 0.149612 0.664400 0.369187 0.071 Uiso 1 1 calc R U . . .
C30 C 0.41487(12) 0.2207(2) 0.20120(12) 0.0543(8) Uani 1 1 d . . . . .
H30A H 0.383845 0.197277 0.208260 0.081 Uiso 1 1 calc R U . . .
H30B H 0.410822 0.274936 0.188427 0.081 Uiso 1 1 calc R U . . .
H30C H 0.433512 0.220864 0.234411 0.081 Uiso 1 1 calc R U . . .
C60 C 0.23027(11) 0.62223(18) 0.31539(12) 0.0473(7) Uani 1 1 d . . . . .
H60A H 0.236146 0.628525 0.353987 0.071 Uiso 1 1 calc R U . . .
H60B H 0.236010 0.672466 0.297030 0.071 Uiso 1 1 calc R U . . .
H60C H 0.251495 0.581878 0.300841 0.071 Uiso 1 1 calc R U . . .
C31 C 0.49035(11) 0.2105(3) 0.14748(14) 0.0636(10) Uani 1 1 d . . . . .
H31A H 0.485861 0.264310 0.134023 0.095 Uiso 1 1 calc R U . . .
H31B H 0.507951 0.179609 0.120888 0.095 Uiso 1 1 calc R U . . .
H31C H 0.508102 0.212149 0.181299 0.095 Uiso 1 1 calc R U . . .
C21 C 0.16448(16) 0.14981(18) 0.35034(12) 0.0624(10) Uani 1 1 d . . . . .
H21 H 0.161376 0.194577 0.372995 0.075 Uiso 1 1 calc R U . . .
C20 C 0.16457(15) 0.07366(17) 0.37285(11) 0.0549(9) Uani 1 1 d . . . . .
H20 H 0.159601 0.068412 0.410440 0.066 Uiso 1 1 calc R U . . .
C52 C 0.43916(11) 0.3407(2) 0.52490(13) 0.0518(8) Uani 1 1 d . . . . .
C25 C 0.20998(14) -0.13439(18) 0.34974(13) 0.0552(8) Uani 1 1 d . . . . .
H25A H 0.240139 -0.107739 0.356291 0.083 Uiso 1 1 calc R U . . .
H25B H 0.206903 -0.146131 0.311305 0.083 Uiso 1 1 calc R U . . .
H25C H 0.208900 -0.183644 0.370317 0.083 Uiso 1 1 calc R U . . .
C26 C 0.1709(2) -0.0757(2) 0.43051(12) 0.0768(14) Uani 1 1 d . . . . .
H26A H 0.143406 -0.046668 0.444001 0.115 Uiso 1 1 calc R U . . .
H26B H 0.199864 -0.048568 0.441532 0.115 Uiso 1 1 calc R U . . .
H26C H 0.170737 -0.129246 0.445347 0.115 Uiso 1 1 calc R U . . .
C27 C 0.12044(15) -0.1167(2) 0.35055(17) 0.0667(10) Uani 1 1 d . . . . .
H27A H 0.119226 -0.121181 0.311279 0.100 Uiso 1 1 calc R U . . .
H27B H 0.094618 -0.082793 0.362962 0.100 Uiso 1 1 calc R U . . .
H27C H 0.117191 -0.169139 0.366659 0.100 Uiso 1 1 calc R U . . .
C32 C 0.45042(13) 0.0856(2) 0.17815(15) 0.0631(10) Uani 1 1 d . . . . .
H32A H 0.468747 0.056478 0.151247 0.095 Uiso 1 1 calc R U . . .
H32B H 0.420226 0.058769 0.184202 0.095 Uiso 1 1 calc R U . . .
H32C H 0.468159 0.087795 0.211955 0.095 Uiso 1 1 calc R U . . .
C53 C 0.49145(12) 0.3190(3) 0.53989(17) 0.0822(14) Uani 1 1 d . . . . .
H53A H 0.502929 0.355228 0.567676 0.123 Uiso 1 1 calc R U . . .
H53B H 0.511429 0.323468 0.507849 0.123 Uiso 1 1 calc R U . . .
H53C H 0.492625 0.264800 0.553486 0.123 Uiso 1 1 calc R U . . .
C54 C 0.42046(14) 0.2786(2) 0.48277(14) 0.0685(11) Uani 1 1 d . . . . .
H54A H 0.420777 0.225863 0.498940 0.103 Uiso 1 1 calc R U . . .
H54B H 0.440847 0.279026 0.450928 0.103 Uiso 1 1 calc R U . . .
H54C H 0.388117 0.292203 0.472261 0.103 Uiso 1 1 calc R U . . .
C55 C 0.43959(14) 0.4252(3) 0.49771(18) 0.0742(12) Uani 1 1 d . . . . .
H55A H 0.408442 0.436229 0.482296 0.111 Uiso 1 1 calc R U . . .
H55B H 0.463451 0.426367 0.469175 0.111 Uiso 1 1 calc R U . . .
H55C H 0.447152 0.465124 0.524843 0.111 Uiso 1 1 calc R U . . .
C3 C 0.4602(5) -0.0656(7) 0.0587(5) 0.174(4) Uani 0.5 1 d G U P A -1
H3 H 0.439883 -0.094201 0.081956 0.208 Uiso 0.5 1 calc R U P A -1
C1 C 0.5099(6) -0.0731(6) 0.0638(4) 0.181(4) Uani 0.5 1 d G U P A -1
H1 H 0.522834 -0.106824 0.090483 0.217 Uiso 0.5 1 calc R U P A -1
C40 C 0.5402(4) -0.0303(9) 0.0290(6) 0.184(4) Uani 0.5 1 d G U P A -1
H40 H 0.573491 -0.035370 0.032444 0.221 Uiso 0.5 1 calc R U P A -1
C28 C 0.5209(5) 0.0201(10) -0.0109(6) 0.184(4) Uani 0.5 1 d G U P A -1
H28 H 0.541197 0.048707 -0.034123 0.221 Uiso 0.5 1 calc R U P A -1
C14 C 0.4712(6) 0.0276(9) -0.0160(6) 0.182(4) Uani 0.5 1 d G U P A -1
H14 H 0.458246 0.061331 -0.042651 0.218 Uiso 0.5 1 calc R U P A -1
C2 C 0.4408(4) -0.0152(8) 0.0188(6) 0.171(4) Uani 0.5 1 d G U P A -1
H2 H 0.407588 -0.010123 0.015388 0.206 Uiso 0.5 1 calc R U P A -1
C12 C 0.4961(6) 0.4898(13) 0.1728(6) 0.185(5) Uani 0.5 1 d D U P B -1
H12A H 0.505694 0.542463 0.159546 0.223 Uiso 0.5 1 calc R U P B -1
H12B H 0.523404 0.453622 0.169186 0.223 Uiso 0.5 1 calc R U P B -1
C56 C 0.5133(7) 0.4431(10) 0.2684(6) 0.188(5) Uani 0.5 1 d D U P B -1
H56A H 0.546647 0.455419 0.259799 0.226 Uiso 0.5 1 calc R U P B -1
H56B H 0.507681 0.386865 0.259767 0.226 Uiso 0.5 1 calc R U P B -1
C42 C 0.4536(4) 0.4582(6) 0.1391(4) 0.104(3) Uani 0.5 1 d D U P B -1
H42A H 0.460405 0.464619 0.100666 0.156 Uiso 0.5 1 calc R U P B -1
H42B H 0.425073 0.488072 0.148280 0.156 Uiso 0.5 1 calc R U P B -1
H42C H 0.448599 0.402283 0.147078 0.156 Uiso 0.5 1 calc R U P B -1
C62 C 0.5042(6) 0.4575(9) 0.3306(6) 0.133(5) Uani 0.5 1 d D U P B -1
H62A H 0.496002 0.407429 0.347913 0.200 Uiso 0.5 1 calc R U P B -1
H62B H 0.478104 0.494937 0.335060 0.200 Uiso 0.5 1 calc R U P B -1
H62C H 0.532783 0.479069 0.347195 0.200 Uiso 0.5 1 calc R U P B -1
O23 O 0.4804(5) 0.4953(8) 0.2339(5) 0.206(4) Uani 0.5 1 d D U P B -1
C63 C 0.5388(4) -0.2098(7) 0.1901(4) 0.135(3) Uani 0.5 1 d D U P C -1
H63A H 0.573304 -0.218728 0.188205 0.162 Uiso 0.5 1 calc R U P C -1
H63B H 0.526083 -0.211036 0.153030 0.162 Uiso 0.5 1 calc R U P C -1
C23 C 0.4878(5) -0.2352(7) 0.2730(5) 0.150(3) Uani 0.5 1 d D U P C -1
H23A H 0.453413 -0.245488 0.270236 0.180 Uiso 0.5 1 calc R U P C -1
H23B H 0.499126 -0.255864 0.307883 0.180 Uiso 0.5 1 calc R U P C -1
O57 O 0.5288(3) -0.1278(5) 0.2158(5) 0.174(3) Uani 0.5 1 d D U P C -1
C66 C 0.5151(4) -0.2773(5) 0.2244(5) 0.134(3) Uani 0.5 1 d D U P C -1
H66A H 0.539534 -0.313672 0.238544 0.161 Uiso 0.5 1 calc R U P C -1
H66B H 0.492799 -0.307932 0.202018 0.161 Uiso 0.5 1 calc R U P C -1
C51 C 0.4979(5) -0.1434(7) 0.2688(5) 0.150(3) Uani 0.5 1 d D U P C -1
H51A H 0.515217 -0.125187 0.301080 0.180 Uiso 0.5 1 calc R U P C -1
H51B H 0.467717 -0.113953 0.266625 0.180 Uiso 0.5 1 calc R U P C -1
C41 C 0.21328(8) 0.42165(13) 0.55683(9) 0.0257(5) Uani 1 1 d . . . . .
C4 C 0.17137(10) 0.3984(2) 0.59197(10) 0.0433(7) Uani 1 1 d . . . . .
H4A H 0.160255 0.345881 0.581564 0.065 Uiso 1 1 calc R U . . .
H4B H 0.145811 0.436753 0.587136 0.065 Uiso 1 1 calc R U . . .
H4C H 0.181119 0.397778 0.629781 0.065 Uiso 1 1 calc R U . . .

loop_
_atom_site_aniso_label
_atom_site_aniso_U_11
_atom_site_aniso_U_22
_atom_site_aniso_U_33
_atom_site_aniso_U_23
_atom_site_aniso_U_13
_atom_site_aniso_U_12
Ti1 0.0327(2) 0.01885(19) 0.01448(18) 0.00267(14) -0.00305(15) -0.00570(15)
Ti2 0.0351(2) 0.0214(2) 0.0170(2) -0.00258(15) -0.00629(15) 0.00378(16)
Cl3 0.0521(4) 0.0193(3) 0.0318(3) -0.0006(2) -0.0091(3) -0.0046(2)
Cl4 0.0574(4) 0.0218(3) 0.0386(3) -0.0004(2) -0.0162(3) -0.0008(3)
O28 0.0337(9) 0.0298(8) 0.0196(7) 0.0075(6) -0.0048(6) -0.0074(7)
O1 0.0429(9) 0.0204(7) 0.0161(7) -0.0032(6) 0.0053(6) -0.0038(7)
O56 0.0469(10) 0.0215(7) 0.0183(7) -0.0007(6) -0.0091(7) -0.0027(7)
O51 0.0355(9) 0.0352(9) 0.0259(8) 0.0060(7) 0.0086(7) 0.0088(7)
N12 0.0313(10) 0.0210(8) 0.0160(8) 0.0031(7) -0.0017(7) -0.0064(7)
N42 0.0307(10) 0.0282(9) 0.0166(8) 0.0042(7) 0.0032(7) 0.0072(8)
N14 0.0328(10) 0.0186(8) 0.0167(9) -0.0004(7) 0.0008(7) -0.0016(7)
N40 0.0338(10) 0.0223(9) 0.0168(8) 0.0007(7) -0.0014(7) 0.0029(8)
C6 0.0306(12) 0.0248(10) 0.0203(10) 0.0042(8) 0.0012(9) -0.0013(9)
C5 0.0293(11) 0.0242(10) 0.0190(10) 0.0026(8) 0.0007(8) -0.0012(9)
C38 0.0365(12) 0.0202(10) 0.0206(10) -0.0021(8) -0.0055(9) -0.0006(9)
C13 0.0341(12) 0.0186(10) 0.0174(10) -0.0011(8) -0.0038(8) -0.0034(9)
C33 0.0387(13) 0.0249(11) 0.0202(11) 0.0017(9) -0.0041(9) 0.0002(10)
C37 0.0428(13) 0.0220(11) 0.0196(11) 0.0005(8) -0.0054(9) 0.0003(9)
C45 0.0305(12) 0.0256(11) 0.0276(12) 0.0030(9) -0.0012(9) 0.0020(9)
C18 0.0410(13) 0.0235(11) 0.0199(11) -0.0046(8) 0.0051(9) -0.0015(9)
C11 0.0369(13) 0.0347(12) 0.0152(10) 0.0031(9) -0.0010(9) -0.0103(10)
C10 0.0333(12) 0.0372(13) 0.0219(11) 0.0065(10) 0.0009(9) -0.0006(10)
C46 0.0314(12) 0.0272(11) 0.0277(12) 0.0006(9) -0.0004(9) 0.0043(9)
C15 0.0388(13) 0.0261(11) 0.0218(11) 0.0003(9) 0.0035(9) 0.0050(10)
C17 0.0459(14) 0.0255(11) 0.0221(11) -0.0007(9) 0.0062(10) 0.0031(10)
C39 0.0380(13) 0.0265(11) 0.0208(11) 0.0035(9) -0.0020(9) -0.0042(10)
C9 0.0356(14) 0.0584(17) 0.0310(13) 0.0184(12) 0.0054(11) -0.0077(13)
C57 0.0513(15) 0.0260(11) 0.0203(11) 0.0036(9) -0.0078(10) -0.0047(11)
C36 0.0543(16) 0.0311(12) 0.0206(11) -0.0026(10) -0.0091(10) -0.0028(11)
C34 0.0482(15) 0.0224(11) 0.0311(13) 0.0015(9) -0.0060(11) -0.0054(10)
C7 0.0283(12) 0.0375(13) 0.0288(12) 0.0042(10) -0.0022(9) -0.0030(10)
C19 0.0576(17) 0.0260(12) 0.0209(11) -0.0017(9) 0.0080(11) -0.0001(11)
C43 0.0334(13) 0.0532(16) 0.0204(11) 0.0123(11) 0.0041(9) 0.0136(12)
C50 0.0375(14) 0.0437(14) 0.0289(13) 0.0043(11) -0.0055(10) 0.0038(11)
C8 0.0290(13) 0.0575(17) 0.0389(15) 0.0133(13) 0.0008(11) -0.0107(12)
C24 0.075(2) 0.0283(12) 0.0188(11) 0.0000(9) 0.0097(12) -0.0051(12)
C35 0.0572(17) 0.0278(12) 0.0315(13) -0.0057(10) -0.0090(12) -0.0087(12)
C16 0.0377(14) 0.0604(18) 0.0240(12) 0.0088(12) -0.0038(10) 0.0032(13)
C47 0.0328(13) 0.0414(14) 0.0403(14) -0.0089(12) -0.0009(11) 0.0085(11)
C58 0.082(2) 0.0365(14) 0.0223(12) 0.0067(11) -0.0092(13) -0.0117(14)
C29 0.0308(13) 0.0614(18) 0.0339(14) 0.0065(13) -0.0080(11) -0.0084(12)
C49 0.0425(16) 0.068(2) 0.0398(16) 0.0063(14) -0.0127(13) 0.0138(15)
C48 0.0334(15) 0.072(2) 0.0515(18) -0.0061(16) -0.0112(13) 0.0159(14)
C22 0.085(2) 0.0266(12) 0.0310(14) -0.0012(11) 0.0116(14) 0.0093(14)
C59 0.071(2) 0.0300(13) 0.0418(16) 0.0046(12) -0.0025(14) 0.0056(13)
C30 0.0503(18) 0.074(2) 0.0386(16) -0.0094(15) -0.0078(13) -0.0199(16)
C60 0.0559(18) 0.0446(15) 0.0413(15) 0.0176(13) -0.0091(13) -0.0140(14)
C31 0.0342(16) 0.106(3) 0.0510(19) 0.0103(19) -0.0126(14) -0.0209(18)
C21 0.123(3) 0.0322(15) 0.0318(15) -0.0085(12) 0.0175(18) 0.0144(17)
C20 0.108(3) 0.0348(14) 0.0220(13) -0.0041(11) 0.0158(15) 0.0048(16)
C52 0.0335(15) 0.071(2) 0.0509(18) -0.0125(16) 0.0081(13) 0.0155(14)
C25 0.081(2) 0.0384(16) 0.0457(18) 0.0141(13) 0.0146(16) 0.0070(15)
C26 0.167(5) 0.0420(17) 0.0213(14) 0.0028(12) 0.012(2) 0.000(2)
C27 0.075(2) 0.0429(17) 0.082(3) 0.0064(17) 0.007(2) -0.0164(17)
C32 0.0532(19) 0.075(2) 0.061(2) 0.0187(18) -0.0274(17) 0.0046(17)
C53 0.0355(18) 0.141(4) 0.070(3) -0.025(3) 0.0049(16) 0.027(2)
C54 0.068(2) 0.087(3) 0.051(2) -0.0266(19) 0.0009(17) 0.032(2)
C55 0.054(2) 0.087(3) 0.082(3) 0.009(2) 0.039(2) 0.000(2)
C3 0.171(6) 0.167(5) 0.183(6) -0.036(5) -0.015(5) 0.001(5)
C1 0.178(6) 0.176(5) 0.188(6) -0.027(5) -0.015(5) 0.006(5)
C40 0.175(6) 0.183(5) 0.195(6) -0.020(5) -0.022(5) 0.005(5)
C28 0.176(6) 0.181(6) 0.196(6) -0.025(5) -0.018(5) 0.002(5)
C14 0.168(6) 0.182(6) 0.196(6) -0.023(5) -0.027(5) 0.009(5)
C2 0.161(6) 0.176(6) 0.178(6) -0.025(5) -0.015(5) 0.007(5)
C12 0.207(9) 0.165(10) 0.184(9) 0.049(8) -0.014(8) -0.010(8)
C56 0.214(9) 0.157(10) 0.194(9) 0.038(8) -0.020(8) -0.011(8)
C42 0.089(7) 0.095(7) 0.128(8) 0.050(6) -0.007(6) -0.007(5)
C62 0.168(10) 0.105(9) 0.127(9) 0.047(8) -0.017(8) -0.002(8)
O23 0.221(8) 0.189(9) 0.207(8) 0.019(7) -0.022(7) -0.012(7)
C63 0.092(5) 0.173(5) 0.139(5) -0.036(5) -0.075(4) 0.026(4)
C23 0.107(5) 0.190(6) 0.154(5) -0.009(5) -0.081(4) 0.011(5)
O57 0.129(5) 0.213(5) 0.179(5) -0.010(5) -0.071(4) 0.028(4)
C66 0.083(4) 0.179(6) 0.139(5) -0.027(5) -0.088(4) 0.017(4)
C51 0.111(5) 0.190(5) 0.149(6) -0.038(5) -0.061(5) 0.031(5)
C41 0.0332(12) 0.0265(11) 0.0174(10) -0.0004(8) 0.0024(8) 0.0047(9)
C4 0.0349(14) 0.075(2) 0.0201(12) 0.0101(13) 0.0034(10) 0.0006(13)

loop_
_atom_type_symbol
_atom_type_description
_atom_type_scat_dispersion_real
_atom_type_scat_dispersion_imag
_atom_type_scat_source
C C 0.0033 0.0016 'International Tables Vol C Tables 4.2.6.8 and 6.1.1.4'
H H 0.0000 0.0000 'International Tables Vol C Tables 4.2.6.8 and 6.1.1.4'
Cl Cl 0.1484 0.1585 'International Tables Vol C Tables 4.2.6.8 and 6.1.1.4'
N N 0.0061 0.0033 'International Tables Vol C Tables 4.2.6.8 and 6.1.1.4'
O O 0.0106 0.0060 'International Tables Vol C Tables 4.2.6.8 and 6.1.1.4'
Ti Ti 0.2776 0.4457 'International Tables Vol C Tables 4.2.6.8 and 6.1.1.4'

loop_
_geom_angle_atom_site_label_1
_geom_angle_atom_site_label_2
_geom_angle_atom_site_label_3
_geom_angle
_geom_angle_site_symmetry_1
_geom_angle_site_symmetry_3
_geom_angle_publ_flag
Cl3 Ti1 Ti1 124.20(3) . 2 ?
Cl3 Ti1 C13 83.25(5) . . ?
O28 Ti1 Ti1 135.86(5) . 2 ?
O28 Ti1 Cl3 95.97(6) . . ?
O28 Ti1 N12 83.03(7) . . ?
O28 Ti1 N14 144.85(7) . . ?
O28 Ti1 N14 99.09(7) . 2 ?
O28 Ti1 C13 112.33(7) . . ?
O1 Ti1 Ti1 90.95(5) 2 2 ?
O1 Ti1 Cl3 98.96(5) 2 . ?
O1 Ti1 O28 100.88(7) 2 . ?
O1 Ti1 N12 167.01(7) 2 . ?
O1 Ti1 N14 113.44(7) 2 . ?
O1 Ti1 N14 82.52(7) 2 2 ?
O1 Ti1 C13 146.37(8) 2 . ?
N12 Ti1 Ti1 77.92(5) . 2 ?
N12 Ti1 Cl3 92.89(5) . . ?
N12 Ti1 N14 61.82(7) . . ?
N12 Ti1 N14 84.63(7) . 2 ?
N12 Ti1 C13 30.10(7) . . ?
N14 Ti1 Ti1 40.15(5) 2 2 ?
N14 Ti1 Ti1 40.72(5) . 2 ?
N14 Ti1 Cl3 86.31(5) . . ?
N14 Ti1 Cl3 164.32(6) 2 . ?
N14 Ti1 N14 78.86(8) . 2 ?
N14 Ti1 C13 86.98(7) 2 . ?
N14 Ti1 C13 32.94(7) . . ?
C13 Ti1 Ti1 61.63(5) . 2 ?
Cl4 Ti2 Ti2 126.83(3) . 2_565 ?
Cl4 Ti2 C41 85.57(5) . 2_565 ?
O56 Ti2 Ti2 88.91(5) . 2_565 ?
O56 Ti2 Cl4 98.15(5) . . ?
O56 Ti2 O51 101.74(8) . 2_565 ?
O56 Ti2 N42 166.03(7) . 2_565 ?
O56 Ti2 N40 111.35(8) . 2_565 ?
O56 Ti2 N40 81.95(7) . . ?
O56 Ti2 C41 144.29(8) . 2_565 ?
O51 Ti2 Ti2 132.03(6) 2_565 2_565 ?
O51 Ti2 Cl4 98.09(6) 2_565 . ?
O51 Ti2 N42 83.11(7) 2_565 2_565 ?
O51 Ti2 N40 94.79(8) 2_565 . ?
O51 Ti2 N40 144.87(7) 2_565 2_565 ?
O51 Ti2 C41 112.93(7) 2_565 2_565 ?
N42 Ti2 Ti2 78.32(5) 2_565 2_565 ?
N42 Ti2 Cl4 94.07(6) 2_565 . ?
N42 Ti2 N40 62.00(7) 2_565 2_565 ?
N42 Ti2 N40 84.61(7) 2_565 . ?
N42 Ti2 C41 30.16(7) 2_565 2_565 ?
N40 Ti2 Ti2 40.04(5) . 2_565 ?
N40 Ti2 Ti2 41.02(5) 2_565 2_565 ?
N40 Ti2 Cl4 88.82(5) 2_565 . ?
N40 Ti2 Cl4 166.80(6) . . ?
N40 Ti2 N40 78.95(8) 2_565 . ?
N40 Ti2 C41 86.78(7) . 2_565 ?
N40 Ti2 C41 32.97(7) 2_565 2_565 ?
C41 Ti2 Ti2 61.82(5) 2_565 2_565 ?
C6 O28 Ti1 137.08(15) . . ?
C18 O1 Ti1 146.36(14) . 2 ?
C38 O56 Ti2 146.90(14) . . ?
C46 O51 Ti2 140.28(15) . 2_565 ?
C13 N12 Ti1 96.34(13) . . ?
C13 N12 C11 127.68(19) . . ?
C11 N12 Ti1 133.27(15) . . ?
C43 N42 Ti2 134.41(15) . 2_565 ?
C41 N42 Ti2 96.12(14) . 2_565 ?
C41 N42 C43 126.1(2) . . ?
Ti1 N14 Ti1 99.13(7) . 2 ?
C13 N14 Ti1 87.28(13) . . ?
C13 N14 Ti1 117.05(13) . 2 ?
C13 N14 C15 113.37(18) . . ?
C15 N14 Ti1 110.54(13) . 2 ?
C15 N14 Ti1 128.01(14) . . ?
Ti2 N40 Ti2 98.93(8) 2_565 . ?
C39 N40 Ti2 111.11(13) . . ?
C39 N40 Ti2 129.47(14) . 2_565 ?
C41 N40 Ti2 116.84(14) . . ?
C41 N40 Ti2 87.24(13) . 2_565 ?
C41 N40 C39 111.83(18) . . ?
O28 C6 C5 120.6(2) . . ?
O28 C6 C7 117.9(2) . . ?
C5 C6 C7 121.5(2) . . ?
C6 C5 C11 124.20(19) . . ?
C10 C5 C6 118.9(2) . . ?
C10 C5 C11 116.9(2) . . ?
O56 C38 C33 116.38(19) . . ?
O56 C38 C37 121.6(2) . . ?
C33 C38 C37 122.0(2) . . ?
N12 C13 Ti1 53.56(11) . . ?
N12 C13 N14 110.38(19) . . ?
N12 C13 C16 126.9(2) . . ?
N14 C13 Ti1 59.78(11) . . ?
N14 C13 C16 122.7(2) . . ?
C16 C13 Ti1 161.99(17) . . ?
C38 C33 C39 121.6(2) . . ?
C34 C33 C38 119.2(2) . . ?
C34 C33 C39 118.9(2) . . ?
C38 C37 C57 121.9(2) . . ?
C36 C37 C38 116.2(2) . . ?
C36 C37 C57 121.8(2) . . ?
C46 C45 C43 125.2(2) . . ?
C50 C45 C46 119.2(2) . . ?
C50 C45 C43 115.6(2) . . ?
O1 C18 C17 115.93(19) . . ?
O1 C18 C19 121.7(2) . . ?
C17 C18 C19 122.4(2) . . ?
N12 C11 C5 113.09(18) . . ?
N12 C11 H11A 109.0 . . ?
N12 C11 H11B 109.0 . . ?
C5 C11 H11A 109.0 . . ?
C5 C11 H11B 109.0 . . ?
H11A C11 H11B 107.8 . . ?
C5 C10 H10 119.7 . . ?
C9 C10 C5 120.7(2) . . ?
C9 C10 H10 119.7 . . ?
O51 C46 C45 121.3(2) . . ?
O51 C46 C47 117.2(2) . . ?
C45 C46 C47 121.5(2) . . ?
N14 C15 H15A 108.7 . . ?
N14 C15 H15B 108.7 . . ?
N14 C15 C17 114.18(19) . . ?
H15A C15 H15B 107.6 . . ?
C17 C15 H15A 108.7 . . ?
C17 C15 H15B 108.7 . . ?
C18 C17 C15 119.4(2) . . ?
C22 C17 C18 119.6(2) . . ?
C22 C17 C15 120.7(2) . . ?
N40 C39 C33 116.01(19) . . ?
N40 C39 H39A 108.3 . . ?
N40 C39 H39B 108.3 . . ?
C33 C39 H39A 108.3 . . ?
C33 C39 H39B 108.3 . . ?
H39A C39 H39B 107.4 . . ?
C10 C9 H9 120.0 . . ?
C10 C9 C8 120.0(2) . . ?
C8 C9 H9 120.0 . . ?
C58 C57 C37 110.9(2) . . ?
C59 C57 C37 108.6(2) . . ?
C59 C57 C58 107.8(2) . . ?
C60 C57 C37 112.2(2) . . ?
C60 C57 C58 107.6(2) . . ?
C60 C57 C59 109.7(2) . . ?
C37 C36 H36 118.8 . . ?
C37 C36 C35 122.4(2) . . ?
C35 C36 H36 118.8 . . ?
C33 C34 H34 120.0 . . ?
C35 C34 C33 120.1(2) . . ?
C35 C34 H34 120.0 . . ?
C6 C7 C29 122.0(2) . . ?
C8 C7 C6 117.0(2) . . ?
C8 C7 C29 120.9(2) . . ?
C18 C19 C24 123.1(2) . . ?
C20 C19 C18 115.3(2) . . ?
C20 C19 C24 121.5(2) . . ?
N42 C43 C45 113.60(19) . . ?
N42 C43 H43A 108.8 . . ?
N42 C43 H43B 108.8 . . ?
C45 C43 H43A 108.8 . . ?
C45 C43 H43B 108.8 . . ?
H43A C43 H43B 107.7 . . ?
C45 C50 H50 119.8 . . ?
C49 C50 C45 120.3(3) . . ?
C49 C50 H50 119.8 . . ?
C9 C8 C7 122.0(2) . . ?
C9 C8 H8 119.0 . . ?
C7 C8 H8 119.0 . . ?
C19 C24 C26 111.5(2) . . ?
C25 C24 C19 112.4(2) . . ?
C25 C24 C26 106.5(3) . . ?
C25 C24 C27 110.0(3) . . ?
C27 C24 C19 107.4(3) . . ?
C27 C24 C26 108.9(3) . . ?
C36 C35 H35 120.0 . . ?
C34 C35 C36 120.0(2) . . ?
C34 C35 H35 120.0 . . ?
C13 C16 H16A 109.5 . . ?
C13 C16 H16B 109.5 . . ?
C13 C16 H16C 109.5 . . ?
H16A C16 H16B 109.5 . . ?
H16A C16 H16C 109.5 . . ?
H16B C16 H16C 109.5 . . ?
C46 C47 C52 121.6(2) . . ?
C48 C47 C46 116.7(3) . . ?
C48 C47 C52 121.6(3) . . ?
C57 C58 H58A 109.5 . . ?
C57 C58 H58B 109.5 . . ?
C57 C58 H58C 109.5 . . ?
H58A C58 H58B 109.5 . . ?
H58A C58 H58C 109.5 . . ?
H58B C58 H58C 109.5 . . ?
C30 C29 C7 108.8(2) . . ?
C30 C29 C31 107.8(3) . . ?
C30 C29 C32 110.5(3) . . ?
C31 C29 C7 111.3(2) . . ?
C32 C29 C7 111.2(2) . . ?
C32 C29 C31 107.2(3) . . ?
C50 C49 H49 120.0 . . ?
C50 C49 C48 120.0(3) . . ?
C48 C49 H49 120.0 . . ?
C47 C48 H48 118.9 . . ?
C49 C48 C47 122.3(3) . . ?
C49 C48 H48 118.9 . . ?
C17 C22 H22 120.4 . . ?
C21 C22 C17 119.2(3) . . ?
C21 C22 H22 120.4 . . ?
C57 C59 H59A 109.5 . . ?
C57 C59 H59B 109.5 . . ?
C57 C59 H59C 109.5 . . ?
H59A C59 H59B 109.5 . . ?
H59A C59 H59C 109.5 . . ?
H59B C59 H59C 109.5 . . ?
C29 C30 H30A 109.5 . . ?
C29 C30 H30B 109.5 . . ?
C29 C30 H30C 109.5 . . ?
H30A C30 H30B 109.5 . . ?
H30A C30 H30C 109.5 . . ?
H30B C30 H30C 109.5 . . ?
C57 C60 H60A 109.5 . . ?
C57 C60 H60B 109.5 . . ?
C57 C60 H60C 109.5 . . ?
H60A C60 H60B 109.5 . . ?
H60A C60 H60C 109.5 . . ?
H60B C60 H60C 109.5 . . ?
C29 C31 H31A 109.5 . . ?
C29 C31 H31B 109.5 . . ?
C29 C31 H31C 109.5 . . ?
H31A C31 H31B 109.5 . . ?
H31A C31 H31C 109.5 . . ?
H31B C31 H31C 109.5 . . ?
C22 C21 H21 119.9 . . ?
C20 C21 C22 120.3(3) . . ?
C20 C21 H21 119.9 . . ?
C19 C20 H20 118.5 . . ?
C21 C20 C19 123.0(3) . . ?
C21 C20 H20 118.5 . . ?
C47 C52 C54 108.4(3) . . ?
C47 C52 C55 112.2(3) . . ?
C53 C52 C47 111.0(3) . . ?
C53 C52 C54 108.5(3) . . ?
C53 C52 C55 107.8(3) . . ?
C54 C52 C55 108.8(3) . . ?
C24 C25 H25A 109.5 . . ?
C24 C25 H25B 109.5 . . ?
C24 C25 H25C 109.5 . . ?
H25A C25 H25B 109.5 . . ?
H25A C25 H25C 109.5 . . ?
H25B C25 H25C 109.5 . . ?
C24 C26 H26A 109.5 . . ?
C24 C26 H26B 109.5 . . ?
C24 C26 H26C 109.5 . . ?
H26A C26 H26B 109.5 . . ?
H26A C26 H26C 109.5 . . ?
H26B C26 H26C 109.5 . . ?
C24 C27 H27A 109.5 . . ?
C24 C27 H27B 109.5 . . ?
C24 C27 H27C 109.5 . . ?
H27A C27 H27B 109.5 . . ?
H27A C27 H27C 109.5 . . ?
H27B C27 H27C 109.5 . . ?
C29 C32 H32A 109.5 . . ?
C29 C32 H32B 109.5 . . ?
C29 C32 H32C 109.5 . . ?
H32A C32 H32B 109.5 . . ?
H32A C32 H32C 109.5 . . ?
H32B C32 H32C 109.5 . . ?
C52 C53 H53A 109.5 . . ?
C52 C53 H53B 109.5 . . ?
C52 C53 H53C 109.5 . . ?
H53A C53 H53B 109.5 . . ?
H53A C53 H53C 109.5 . . ?
H53B C53 H53C 109.5 . . ?
C52 C54 H54A 109.5 . . ?
C52 C54 H54B 109.5 . . ?
C52 C54 H54C 109.5 . . ?
H54A C54 H54B 109.5 . . ?
H54A C54 H54C 109.5 . . ?
H54B C54 H54C 109.5 . . ?
C52 C55 H55A 109.5 . . ?
C52 C55 H55B 109.5 . . ?
C52 C55 H55C 109.5 . . ?
H55A C55 H55B 109.5 . . ?
H55A C55 H55C 109.5 . . ?
H55B C55 H55C 109.5 . . ?
C1 C3 H3 120.0 . . ?
C1 C3 C2 120.0 . . ?
C2 C3 H3 120.0 . . ?
C3 C1 H1 120.0 . . ?
C3 C1 C40 120.0 . . ?
C40 C1 H1 120.0 . . ?
C1 C40 H40 120.0 . . ?
C28 C40 C1 120.0 . . ?
C28 C40 H40 120.0 . . ?
C40 C28 H28 120.0 . . ?
C40 C28 C14 120.0 . . ?
C14 C28 H28 120.0 . . ?
C28 C14 H14 120.0 . . ?
C28 C14 C2 120.0 . . ?
C2 C14 H14 120.0 . . ?
C3 C2 H2 120.0 . . ?
C14 C2 C3 120.0 . . ?
C14 C2 H2 120.0 . . ?
H12A C12 H12B 108.4 . . ?
C42 C12 H12A 110.0 . . ?
C42 C12 H12B 110.0 . . ?
C42 C12 O23 108.6(9) . . ?
O23 C12 H12A 110.0 . . ?
O23 C12 H12B 110.0 . . ?
H56A C56 H56B 108.1 . . ?
C62 C56 H56A 109.5 . . ?
C62 C56 H56B 109.5 . . ?
O23 C56 H56A 109.5 . . ?
O23 C56 H56B 109.5 . . ?
O23 C56 C62 110.8(9) . . ?
C12 C42 H42A 109.5 . . ?
C12 C42 H42B 109.5 . . ?
C12 C42 H42C 109.5 . . ?
H42A C42 H42B 109.5 . . ?
H42A C42 H42C 109.5 . . ?
H42B C42 H42C 109.5 . . ?
C56 C62 H62A 109.5 . . ?
C56 C62 H62B 109.5 . . ?
C56 C62 H62C 109.5 . . ?
H62A C62 H62B 109.5 . . ?
H62A C62 H62C 109.5 . . ?
H62B C62 H62C 109.5 . . ?
C56 O23 C12 109.2(8) . . ?
H63A C63 H63B 108.1 . . ?
O57 C63 H63A 109.5 . . ?
O57 C63 H63B 109.5 . . ?
O57 C63 C66 110.5(5) . . ?
C66 C63 H63A 109.5 . . ?
C66 C63 H63B 109.5 . . ?
H23A C23 H23B 108.5 . . ?
C66 C23 H23A 110.2 . . ?
C66 C23 H23B 110.2 . . ?
C51 C23 H23A 110.2 . . ?
C51 C23 H23B 110.2 . . ?
C51 C23 C66 107.5(5) . . ?
C63 O57 C51 106.7(5) . . ?
C63 C66 C23 106.8(5) . . ?
C63 C66 H66A 110.4 . . ?
C63 C66 H66B 110.4 . . ?
C23 C66 H66A 110.4 . . ?
C23 C66 H66B 110.4 . . ?
H66A C66 H66B 108.6 . . ?
C23 C51 O57 108.3(5) . . ?
C23 C51 H51A 110.0 . . ?
C23 C51 H51B 110.0 . . ?
O57 C51 H51A 110.0 . . ?
O57 C51 H51B 110.0 . . ?
H51A C51 H51B 108.4 . . ?
N42 C41 Ti2 53.72(11) . 2_565 ?
N42 C41 N40 110.7(2) . . ?
N42 C41 C4 125.8(2) . . ?
N40 C41 Ti2 59.79(11) . 2_565 ?
N40 C41 C4 123.4(2) . . ?
C4 C41 Ti2 162.78(19) . 2_565 ?
C41 C4 H4A 109.5 . . ?
C41 C4 H4B 109.5 . . ?
C41 C4 H4C 109.5 . . ?
H4A C4 H4B 109.5 . . ?
H4A C4 H4C 109.5 . . ?
H4B C4 H4C 109.5 . . ?

loop_
_geom_bond_atom_site_label_1
_geom_bond_atom_site_label_2
_geom_bond_distance
_geom_bond_site_symmetry_2
_geom_bond_publ_flag
Ti1 Ti1 3.3920(8) 2 ?
Ti1 Cl3 2.3194(7) . ?
Ti1 O28 1.8243(17) . ?
Ti1 O1 1.8191(15) 2 ?
Ti1 N12 2.0726(18) . ?
Ti1 N14 2.2151(19) . ?
Ti1 N14 2.2414(18) 2 ?
Ti1 C13 2.561(2) . ?
Ti2 Ti2 3.3905(8) 2_565 ?
Ti2 Cl4 2.3131(7) . ?
Ti2 O56 1.8150(15) . ?
Ti2 O51 1.8192(18) 2_565 ?
Ti2 N42 2.0692(18) 2_565 ?
Ti2 N40 2.2527(19) . ?
Ti2 N40 2.208(2) 2_565 ?
Ti2 C41 2.552(2) 2_565 ?
O28 C6 1.359(3) . ?
O1 C18 1.360(3) . ?
O56 C38 1.359(3) . ?
O51 C46 1.359(3) . ?
N12 C13 1.292(3) . ?
N12 C11 1.449(3) . ?
N42 C43 1.448(3) . ?
N42 C41 1.290(3) . ?
N14 C13 1.394(3) . ?
N14 C15 1.489(3) . ?
N40 C39 1.494(3) . ?
N40 C41 1.391(3) . ?
C6 C5 1.405(3) . ?
C6 C7 1.414(3) . ?
C5 C11 1.510(3) . ?
C5 C10 1.390(3) . ?
C38 C33 1.397(3) . ?
C38 C37 1.409(3) . ?
C13 C16 1.496(3) . ?
C33 C39 1.506(3) . ?
C33 C34 1.388(3) . ?
C37 C57 1.541(3) . ?
C37 C36 1.389(3) . ?
C45 C46 1.406(3) . ?
C45 C43 1.505(3) . ?
C45 C50 1.391(3) . ?
C18 C17 1.394(3) . ?
C18 C19 1.410(3) . ?
C11 H11A 0.9700 . ?
C11 H11B 0.9700 . ?
C10 H10 0.9300 . ?
C10 C9 1.377(4) . ?
C46 C47 1.414(3) . ?
C15 H15A 0.9700 . ?
C15 H15B 0.9700 . ?
C15 C17 1.508(3) . ?
C17 C22 1.388(3) . ?
C39 H39A 0.9700 . ?
C39 H39B 0.9700 . ?
C9 H9 0.9300 . ?
C9 C8 1.391(4) . ?
C57 C58 1.532(3) . ?
C57 C59 1.530(4) . ?
C57 C60 1.523(4) . ?
C36 H36 0.9300 . ?
C36 C35 1.389(4) . ?
C34 H34 0.9300 . ?
C34 C35 1.375(3) . ?
C7 C8 1.393(3) . ?
C7 C29 1.544(3) . ?
C19 C24 1.533(3) . ?
C19 C20 1.396(4) . ?
C43 H43A 0.9700 . ?
C43 H43B 0.9700 . ?
C50 H50 0.9300 . ?
C50 C49 1.380(4) . ?
C8 H8 0.9300 . ?
C24 C25 1.523(4) . ?
C24 C26 1.534(4) . ?
C24 C27 1.530(5) . ?
C35 H35 0.9300 . ?
C16 H16A 0.9600 . ?
C16 H16B 0.9600 . ?
C16 H16C 0.9600 . ?
C47 C48 1.396(4) . ?
C47 C52 1.544(4) . ?
C58 H58A 0.9600 . ?
C58 H58B 0.9600 . ?
C58 H58C 0.9600 . ?
C29 C30 1.528(4) . ?
C29 C31 1.534(4) . ?
C29 C32 1.533(5) . ?
C49 H49 0.9300 . ?
C49 C48 1.387(5) . ?
C48 H48 0.9300 . ?
C22 H22 0.9300 . ?
C22 C21 1.382(4) . ?
C59 H59A 0.9600 . ?
C59 H59B 0.9600 . ?
C59 H59C 0.9600 . ?
C30 H30A 0.9600 . ?
C30 H30B 0.9600 . ?
C30 H30C 0.9600 . ?
C60 H60A 0.9600 . ?
C60 H60B 0.9600 . ?
C60 H60C 0.9600 . ?
C31 H31A 0.9600 . ?
C31 H31B 0.9600 . ?
C31 H31C 0.9600 . ?
C21 H21 0.9300 . ?
C21 C20 1.379(4) . ?
C20 H20 0.9300 . ?
C52 C53 1.538(4) . ?
C52 C54 1.545(5) . ?
C52 C55 1.552(5) . ?
C25 H25A 0.9600 . ?
C25 H25B 0.9600 . ?
C25 H25C 0.9600 . ?
C26 H26A 0.9600 . ?
C26 H26B 0.9600 . ?
C26 H26C 0.9600 . ?
C27 H27A 0.9600 . ?
C27 H27B 0.9600 . ?
C27 H27C 0.9600 . ?
C32 H32A 0.9600 . ?
C32 H32B 0.9600 . ?
C32 H32C 0.9600 . ?
C53 H53A 0.9600 . ?
C53 H53B 0.9600 . ?
C53 H53C 0.9600 . ?
C54 H54A 0.9600 . ?
C54 H54B 0.9600 . ?
C54 H54C 0.9600 . ?
C55 H55A 0.9600 . ?
C55 H55B 0.9600 . ?
C55 H55C 0.9600 . ?
C3 H3 0.9300 . ?
C3 C1 1.3900 . ?
C3 C2 1.3900 . ?
C1 H1 0.9300 . ?
C1 C40 1.3900 . ?
C40 H40 0.9300 . ?
C40 C28 1.3900 . ?
C28 H28 0.9300 . ?
C28 C14 1.3900 . ?
C14 H14 0.9300 . ?
C14 C2 1.3900 . ?
C2 H2 0.9300 . ?
C12 H12A 0.9700 . ?
C12 H12B 0.9700 . ?
C12 C42 1.530(9) . ?
C12 O23 1.554(9) . ?
C56 H56A 0.9700 . ?
C56 H56B 0.9700 . ?
C56 C62 1.554(9) . ?
C56 O23 1.514(9) . ?
C42 H42A 0.9600 . ?
C42 H42B 0.9600 . ?
C42 H42C 0.9600 . ?
C62 H62A 0.9600 . ?
C62 H62B 0.9600 . ?
C62 H62C 0.9600 . ?
C63 H63A 0.9700 . ?
C63 H63B 0.9700 . ?
C63 O57 1.525(8) . ?
C63 C66 1.544(8) . ?
C23 H23A 0.9700 . ?
C23 H23B 0.9700 . ?
C23 C66 1.570(8) . ?
C23 C51 1.554(8) . ?
O57 C51 1.573(8) . ?
C66 H66A 0.9700 . ?
C66 H66B 0.9700 . ?
C51 H51A 0.9700 . ?
C51 H51B 0.9700 . ?
C41 C4 1.494(3) . ?
C4 H4A 0.9600 . ?
C4 H4B 0.9600 . ?
C4 H4C 0.9600 . ?

loop_
_geom_torsion_atom_site_label_1
_geom_torsion_atom_site_label_2
_geom_torsion_atom_site_label_3
_geom_torsion_atom_site_label_4
_geom_torsion
_geom_torsion_site_symmetry_1
_geom_torsion_site_symmetry_2
_geom_torsion_site_symmetry_3
_geom_torsion_site_symmetry_4
_geom_torsion_publ_flag
Ti1 Ti1 O28 C6 96.0(2) 2 . . . ?
Ti1 O28 C6 C5 -33.4(3) . . . . ?
Ti1 O28 C6 C7 146.07(19) . . . . ?
Ti1 O1 C18 C17 15.8(4) 2 . . . ?
Ti1 O1 C18 C19 -165.4(2) 2 . . . ?
Ti1 N12 C13 N14 -19.68(18) . . . . ?
Ti1 N12 C13 C16 157.5(2) . . . . ?
Ti1 N12 C11 C5 -13.8(3) . . . . ?
Ti1 N14 C13 Ti1 -98.86(12) 2 . . . ?
Ti1 N14 C13 N12 -80.59(19) 2 . . . ?
Ti1 N14 C13 N12 18.27(17) . . . . ?
Ti1 N14 C13 C16 -159.1(2) . . . . ?
Ti1 N14 C13 C16 102.1(2) 2 . . . ?
Ti1 N14 C15 C17 65.8(2) 2 . . . ?
Ti1 N14 C15 C17 -54.7(3) . . . . ?
Ti2 Ti2 O56 C38 53.3(3) 2_565 . . . ?
Ti2 O56 C38 C33 2.6(4) . . . . ?
Ti2 O56 C38 C37 -179.0(2) . . . . ?
Ti2 O51 C46 C45 -14.6(4) 2_565 . . . ?
Ti2 O51 C46 C47 164.9(2) 2_565 . . . ?
Ti2 N42 C43 C45 5.8(4) 2_565 . . . ?
Ti2 N42 C41 N40 -19.01(19) 2_565 . . . ?
Ti2 N42 C41 C4 158.7(2) 2_565 . . . ?
Ti2 N40 C39 C33 -60.8(3) 2_565 . . . ?
Ti2 N40 C39 C33 61.4(2) . . . . ?
Ti2 N40 C41 Ti2 -98.62(12) . . . 2_565 ?
Ti2 N40 C41 N42 17.69(18) 2_565 . . . ?
Ti2 N40 C41 N42 -80.9(2) . . . . ?
Ti2 N40 C41 C4 101.3(2) . . . . ?
Ti2 N40 C41 C4 -160.1(2) 2_565 . . . ?
Cl3 Ti1 O28 C6 -60.8(2) . . . . ?
Cl4 Ti2 O56 C38 -179.6(3) . . . . ?
O28 C6 C5 C11 -0.9(3) . . . . ?
O28 C6 C5 C10 -179.2(2) . . . . ?
O28 C6 C7 C8 178.4(2) . . . . ?
O28 C6 C7 C29 -4.2(4) . . . . ?
O1 Ti1 O28 C6 -161.2(2) 2 . . . ?
O1 C18 C17 C15 10.9(4) . . . . ?
O1 C18 C17 C22 -175.7(3) . . . . ?
O1 C18 C19 C24 -7.1(4) . . . . ?
O1 C18 C19 C20 177.4(3) . . . . ?
O56 C38 C33 C39 6.6(3) . . . . ?
O56 C38 C33 C34 180.0(2) . . . . ?
O56 C38 C37 C57 -2.6(4) . . . . ?
O56 C38 C37 C36 -179.2(2) . . . . ?
O51 Ti2 O56 C38 -79.5(3) 2_565 . . . ?
O51 C46 C47 C48 -177.6(2) . . . . ?
O51 C46 C47 C52 0.7(4) . . . . ?
N12 Ti1 O28 C6 31.4(2) . . . . ?
N42 Ti2 O56 C38 29.6(5) 2_565 . . . ?
N14 Ti1 O28 C6 114.8(2) 2 . . . ?
N14 Ti1 O28 C6 31.3(3) . . . . ?
N14 C15 C17 C18 -54.0(3) . . . . ?
N14 C15 C17 C22 132.7(3) . . . . ?
N40 Ti2 O56 C38 88.5(3) 2_565 . . . ?
N40 Ti2 O56 C38 13.7(3) . . . . ?
C6 C5 C11 N12 19.5(3) . . . . ?
C6 C5 C10 C9 0.5(4) . . . . ?
C6 C7 C8 C9 1.2(4) . . . . ?
C6 C7 C29 C30 -64.9(3) . . . . ?
C6 C7 C29 C31 176.4(3) . . . . ?
C6 C7 C29 C32 57.1(4) . . . . ?
C5 C6 C7 C8 -2.1(4) . . . . ?
C5 C6 C7 C29 175.3(2) . . . . ?
C5 C10 C9 C8 -1.4(4) . . . . ?
C38 C33 C39 N40 -43.5(3) . . . . ?
C38 C33 C34 C35 -0.6(4) . . . . ?
C38 C37 C57 C58 176.0(3) . . . . ?
C38 C37 C57 C59 -65.8(3) . . . . ?
C38 C37 C57 C60 55.6(3) . . . . ?
C38 C37 C36 C35 -0.7(4) . . . . ?
C13 Ti1 O28 C6 24.3(2) . . . . ?
C13 N12 C11 C5 142.9(2) . . . . ?
C13 N14 C15 C17 -160.52(19) . . . . ?
C33 C38 C37 C57 175.7(2) . . . . ?
C33 C38 C37 C36 -0.9(4) . . . . ?
C33 C34 C35 C36 -1.0(4) . . . . ?
C37 C38 C33 C39 -171.8(2) . . . . ?
C37 C38 C33 C34 1.6(4) . . . . ?
C37 C36 C35 C34 1.7(5) . . . . ?
C45 C46 C47 C48 1.9(4) . . . . ?
C45 C46 C47 C52 -179.8(3) . . . . ?
C45 C50 C49 C48 1.1(5) . . . . ?
C18 C17 C22 C21 -2.3(5) . . . . ?
C18 C19 C24 C25 49.9(4) . . . . ?
C18 C19 C24 C26 169.4(3) . . . . ?
C18 C19 C24 C27 -71.3(4) . . . . ?
C18 C19 C20 C21 -0.7(5) . . . . ?
C11 N12 C13 Ti1 -163.2(3) . . . . ?
C11 N12 C13 N14 177.15(19) . . . . ?
C11 N12 C13 C16 -5.7(4) . . . . ?
C11 C5 C10 C9 -177.9(2) . . . . ?
C10 C5 C11 N12 -162.2(2) . . . . ?
C10 C9 C8 C7 0.5(5) . . . . ?
C46 C45 C43 N42 3.5(4) . . . . ?
C46 C45 C50 C49 -0.5(4) . . . . ?
C46 C47 C48 C49 -1.3(5) . . . . ?
C46 C47 C52 C53 172.3(3) . . . . ?
C46 C47 C52 C54 -68.6(4) . . . . ?
C46 C47 C52 C55 51.7(4) . . . . ?
C15 N14 C13 Ti1 130.62(18) . . . . ?
C15 N14 C13 N12 148.89(19) . . . . ?
C15 N14 C13 C16 -28.4(3) . . . . ?
C15 C17 C22 C21 171.0(3) . . . . ?
C17 C18 C19 C24 171.8(3) . . . . ?
C17 C18 C19 C20 -3.8(4) . . . . ?
C17 C22 C21 C20 -2.1(6) . . . . ?
C39 N40 C41 Ti2 131.78(18) . . . 2_565 ?
C39 N40 C41 N42 149.5(2) . . . . ?
C39 N40 C41 C4 -28.3(3) . . . . ?
C39 C33 C34 C35 173.0(3) . . . . ?
C57 C37 C36 C35 -177.3(3) . . . . ?
C36 C37 C57 C58 -7.5(4) . . . . ?
C36 C37 C57 C59 110.7(3) . . . . ?
C36 C37 C57 C60 -127.9(3) . . . . ?
C34 C33 C39 N40 143.1(2) . . . . ?
C7 C6 C5 C11 179.6(2) . . . . ?
C7 C6 C5 C10 1.3(3) . . . . ?
C19 C18 C17 C15 -168.0(2) . . . . ?
C19 C18 C17 C22 5.4(4) . . . . ?
C43 N42 C41 Ti2 -161.8(3) . . . 2_565 ?
C43 N42 C41 N40 179.2(2) . . . . ?
C43 N42 C41 C4 -3.1(4) . . . . ?
C43 C45 C46 O51 -1.0(4) . . . . ?
C43 C45 C46 C47 179.5(3) . . . . ?
C43 C45 C50 C49 179.0(3) . . . . ?
C50 C45 C46 O51 178.4(2) . . . . ?
C50 C45 C46 C47 -1.1(4) . . . . ?
C50 C45 C43 N42 -175.9(2) . . . . ?
C50 C49 C48 C47 -0.2(5) . . . . ?
C8 C7 C29 C30 112.5(3) . . . . ?
C8 C7 C29 C31 -6.2(4) . . . . ?
C8 C7 C29 C32 -125.6(3) . . . . ?
C24 C19 C20 C21 -176.4(4) . . . . ?
C29 C7 C8 C9 -176.2(3) . . . . ?
C48 C47 C52 C53 -9.5(5) . . . . ?
C48 C47 C52 C54 109.6(3) . . . . ?
C48 C47 C52 C55 -130.1(3) . . . . ?
C22 C21 C20 C19 3.7(7) . . . . ?
C20 C19 C24 C25 -134.8(3) . . . . ?
C20 C19 C24 C26 -15.3(5) . . . . ?
C20 C19 C24 C27 104.0(4) . . . . ?
C52 C47 C48 C49 -179.6(3) . . . . ?
C3 C1 C40 C28 0.0 . . . . ?
C1 C3 C2 C14 0.0 . . . . ?
C1 C40 C28 C14 0.0 . . . . ?
C40 C28 C14 C2 0.0 . . . . ?
C28 C14 C2 C3 0.0 . . . . ?
C2 C3 C1 C40 0.0 . . . . ?
C42 C12 O23 C56 121.1(13) . . . . ?
C62 C56 O23 C12 170.9(14) . . . . ?
C63 O57 C51 C23 -2.3(13) . . . . ?
O57 C63 C66 C23 1.7(10) . . . . ?
C66 C63 O57 C51 0.3(11) . . . . ?
C66 C23 C51 O57 3.4(13) . . . . ?
C51 C23 C66 C63 -3.1(12) . . . . ?
C41 Ti2 O56 C38 86.6(3) 2_565 . . . ?
C41 N42 C43 C45 160.0(2) . . . . ?
C41 N40 C39 C33 -166.06(19) . . . . ?
